data_1516449
loop_
_publ_author_name
'Jim\'enez, M. Victoria'
'P\'erez-Torrente, Jes\'us J.'
'Bartolom\'e, M. Isabel'
'Vispe, Eugenio'
'Lahoz, Fernando J.'
'Oro, Luis A.'

_publ_section_title
;
 Cationic Rhodium Complexes with Hemilabile Phosphine Ligands as
 Polymerization Catalyst for High Molecular Weight Stereoregular
 Poly(phenylacetylene)
;
_journal_issue 21
_journal_name_full Macromolecules
_journal_page_first 8146
_journal_paper_doi 10.1021/ma901549g
_journal_volume 42
_journal_year 2009
_chemical_formula_moiety 'C25 H34 N P Rh,B F4,0.5(C4 H8 O)'
_chemical_formula_sum 'C27 H38 B F4 N O0.5 P Rh'
_chemical_formula_weight 605.28
_chemical_name_systematic
; 
 ? 
;
_space_group_IT_number 2
_symmetry_cell_setting triclinic
_symmetry_space_group_name_Hall '-P 1'
_symmetry_space_group_name_H-M 'P -1'
_atom_sites_solution_hydrogens calculated
_atom_sites_solution_primary direct
_atom_sites_solution_secondary difmap
_audit_creation_method SHELXL-97
_cell_angle_alpha 92.365(1)
_cell_angle_beta 107.922(1)
_cell_angle_gamma 95.181(1)
_cell_formula_units_Z 2
_cell_length_a 9.4341(6)
_cell_length_b 9.8954(6)
_cell_length_c 14.835(1)
_cell_measurement_reflns_used 5667
_cell_measurement_temperature 100(2)
_cell_measurement_theta_max 27.75
_cell_measurement_theta_min 2.28
_cell_volume 1308.84(15)
_computing_cell_refinement 'SAINT+ v. 6.45 (Bruker AXS, 2003)'
_computing_data_collection 'SMART v. 5.611 (Bruker AXS, 2000)'
_computing_data_reduction 'SAINT+ v. 6.45 (Bruker AXS, 2003)'
_computing_molecular_graphics 'XP program, SHELXTL v6.12, Bruker2000'
_computing_publication_material 'XCIF program, SHELXTLv6.12, BrukerAXS'
_computing_structure_refinement 'SHELXL-97 (Sheldrick, 1997)'
_computing_structure_solution 'SHELXS-97 (Sheldrick, 1990)'
_diffrn_ambient_temperature 100(2)
_diffrn_measured_fraction_theta_full 0.990
_diffrn_measured_fraction_theta_max 0.948
_diffrn_measurement_device_type 'Bruker SMART APEX CCD system'
_diffrn_measurement_method '\w rotations with narrow frames'
_diffrn_radiation_monochromator graphite
_diffrn_radiation_source 'fine-focus sealed tube'
_diffrn_radiation_type MoK\a
_diffrn_radiation_wavelength 0.71073
_diffrn_reflns_av_R_equivalents 0.0279
_diffrn_reflns_av_sigmaI/netI 0.0377
_diffrn_reflns_limit_h_max 12
_diffrn_reflns_limit_h_min -12
_diffrn_reflns_limit_k_max 12
_diffrn_reflns_limit_k_min -12
_diffrn_reflns_limit_l_max 19
_diffrn_reflns_limit_l_min -19
_diffrn_reflns_number 15771
_diffrn_reflns_theta_full 27.50
_diffrn_reflns_theta_max 28.33
_diffrn_reflns_theta_min 1.45
_exptl_absorpt_coefficient_mu 0.761
_exptl_absorpt_correction_T_max 0.9086
_exptl_absorpt_correction_T_min 0.8757
_exptl_absorpt_correction_type multi-scan
_exptl_absorpt_process_details
; 
 SADABS: Area-Detector Absorption Correction. (1996)  Bruker-AXS 
 within SAINT+ package, v. 6.45.                    
;
_exptl_crystal_colour yellow
_exptl_crystal_density_diffrn 1.536
_exptl_crystal_density_method 'not measured'
_exptl_crystal_description block
_exptl_crystal_F_000 624
_exptl_crystal_size_max 0.180
_exptl_crystal_size_mid 0.178
_exptl_crystal_size_min 0.129
_refine_diff_density_max 1.251
_refine_diff_density_min -0.949
_refine_diff_density_rms 0.098
_refine_ls_extinction_method none
_refine_ls_goodness_of_fit_ref 1.007
_refine_ls_hydrogen_treatment constr
_refine_ls_matrix_type full
_refine_ls_number_parameters 372
_refine_ls_number_reflns 6202
_refine_ls_number_restraints 26
_refine_ls_restrained_S_all 1.108
_refine_ls_R_factor_all 0.0442
_refine_ls_R_factor_gt 0.0392
_refine_ls_shift/su_max 0.094
_refine_ls_shift/su_mean 0.006
_refine_ls_structure_factor_coef Fsqd
_refine_ls_weighting_details 'calc w=1/[\s^2^(Fo^2^)+(0.0470P)^2^+2.3598P] where P=(Fo^2^+2Fc^2^)/3'
_refine_ls_weighting_scheme calc
_refine_ls_wR_factor_gt 0.0939
_refine_ls_wR_factor_ref 0.0968
_reflns_number_gt 5631
_reflns_number_total 6202
_reflns_threshold_expression >2sigma(I)
_cod_data_source_file ma901549g_si_002.cif
_cod_data_source_block compound_5
_cod_depositor_comments
;
The following automatic conversions were performed:

'_symmetry_cell_setting' value 'Triclinic' changed to 'triclinic'
according to
/usr/data/users/saulius/automatic-downloads/retrospective/ACS/lib/dictionaries/cif_core.dic
dictionary named 'cif_core.dic' version 2.4.2 from 2011-04-26.

Automatic conversion script
Id: cif_fix_values 2281 2013-09-26 08:29:07Z andrius 
;
_cod_original_cell_volume 1308.84(14)
_cod_database_code 1516449

loop_
_symmetry_equiv_pos_as_xyz
'x, y, z'
'-x, -y, -z'

loop_
_atom_site_label
_atom_site_type_symbol
_atom_site_fract_x
_atom_site_fract_y
_atom_site_fract_z
_atom_site_U_iso_or_equiv
_atom_site_adp_type
_atom_site_occupancy
_atom_site_symmetry_multiplicity
_atom_site_calc_flag
_atom_site_refinement_flags
Rh1 Rh 0.44412(3) 0.34275(2) 0.213986(16) 0.01684(8) Uani 1 1 d .
P1 P 0.47686(8) 0.20969(8) 0.33975(5) 0.01578(15) Uani 1 1 d .
N1 N 0.6123(3) 0.2348(3) 0.16568(19) 0.0227(6) Uani 1 1 d .
C1 C 0.5041(3) 0.0351(3) 0.3109(2) 0.0202(6) Uani 1 1 d .
H1A H 0.5249 -0.0154 0.3691 0.024 Uiso 1 1 calc R
H1B H 0.4110 -0.0101 0.2642 0.024 Uiso 1 1 calc R
C2 C 0.6339(4) 0.0301(3) 0.2699(2) 0.0236(6) Uani 1 1 d .
H2A H 0.7238 0.0834 0.3145 0.028 Uiso 1 1 calc R
H2B H 0.6562 -0.0654 0.2662 0.028 Uiso 1 1 calc R
C3 C 0.6064(4) 0.0839(3) 0.1727(2) 0.0263(7) Uani 1 1 d .
H3A H 0.6811 0.0504 0.1452 0.032 Uiso 1 1 calc R
H3B H 0.5064 0.0427 0.1319 0.032 Uiso 1 1 calc R
C4 C 0.7626(4) 0.2999(4) 0.2245(3) 0.0306(8) Uani 1 1 d .
H4A H 0.8404 0.2564 0.2067 0.046 Uiso 1 1 calc R
H4B H 0.7750 0.2892 0.2918 0.046 Uiso 1 1 calc R
H4C H 0.7714 0.3969 0.2138 0.046 Uiso 1 1 calc R
C5 C 0.6021(5) 0.2534(4) 0.0644(3) 0.0351(9) Uani 1 1 d .
H5A H 0.6072 0.3507 0.0541 0.053 Uiso 1 1 calc R
H5B H 0.5070 0.2071 0.0225 0.053 Uiso 1 1 calc R
H5C H 0.6856 0.2147 0.0502 0.053 Uiso 1 1 calc R
C6 C 0.6400(3) 0.2690(3) 0.4416(2) 0.0191(6) Uani 1 1 d .
C7 C 0.7107(4) 0.4002(3) 0.4471(2) 0.0237(6) Uani 1 1 d .
H7 H 0.6759 0.4573 0.3968 0.028 Uiso 1 1 calc R
C8 C 0.8321(4) 0.4485(3) 0.5260(3) 0.0289(7) Uani 1 1 d .
H8 H 0.8798 0.5381 0.5291 0.035 Uiso 1 1 calc R
C9 C 0.8833(4) 0.3666(4) 0.5995(3) 0.0288(7) Uani 1 1 d .
H9 H 0.9656 0.4001 0.6535 0.035 Uiso 1 1 calc R
C10 C 0.8152(4) 0.2362(4) 0.5947(2) 0.0270(7) Uani 1 1 d .
H10 H 0.8513 0.1798 0.6453 0.032 Uiso 1 1 calc R
C11 C 0.6946(4) 0.1867(3) 0.5166(2) 0.0220(6) Uani 1 1 d .
H11 H 0.6485 0.0965 0.5139 0.026 Uiso 1 1 calc R
C12 C 0.3245(3) 0.1835(3) 0.3913(2) 0.0191(6) Uani 1 1 d .
C13 C 0.3364(4) 0.2370(3) 0.4820(2) 0.0245(7) Uani 1 1 d .
H13 H 0.4264 0.2886 0.5199 0.029 Uiso 1 1 calc R
C14 C 0.2155(5) 0.2144(4) 0.5170(3) 0.0342(8) Uani 1 1 d .
H14 H 0.2240 0.2493 0.5793 0.041 Uiso 1 1 calc R
C15 C 0.0832(4) 0.1414(4) 0.4612(3) 0.0383(10) Uani 1 1 d .
H15 H 0.0005 0.1283 0.4848 0.046 Uiso 1 1 calc R
C16 C 0.0708(4) 0.0878(4) 0.3718(3) 0.0344(8) Uani 1 1 d .
H16 H -0.0198 0.0368 0.3341 0.041 Uiso 1 1 calc R
C17 C 0.1917(4) 0.1084(3) 0.3365(3) 0.0258(7) Uani 1 1 d .
H17 H 0.1833 0.0710 0.2749 0.031 Uiso 1 1 calc R
C18 C 0.3682(4) 0.4925(3) 0.2905(2) 0.0295(8) Uani 1 1 d .
H18 H 0.3906 0.4779 0.3595 0.035 Uiso 1 1 calc R
C19 C 0.2441(4) 0.4092(4) 0.2321(2) 0.0278(7) Uani 1 1 d .
H19 H 0.1958 0.3462 0.2678 0.033 Uiso 1 1 calc R
C20 C 0.1345(5) 0.4533(5) 0.1430(3) 0.0438(11) Uani 1 1 d .
H20A H 0.0374 0.3968 0.1304 0.053 Uiso 1 1 calc R
H20B H 0.1178 0.5488 0.1550 0.053 Uiso 1 1 calc R
C21 C 0.1817(5) 0.4435(6) 0.0566(3) 0.0489(12) Uani 1 1 d .
H21A H 0.1546 0.5248 0.0210 0.059 Uiso 1 1 calc R
H21B H 0.1237 0.3630 0.0157 0.059 Uiso 1 1 calc R
C22 C 0.3458(4) 0.4325(4) 0.0734(2) 0.0268(7) Uani 1 1 d .
H22 H 0.3680 0.3858 0.0190 0.032 Uiso 1 1 calc R
C23 C 0.4606(5) 0.5233(4) 0.1282(2) 0.0313(8) Uani 1 1 d .
H23 H 0.5513 0.5324 0.1065 0.038 Uiso 1 1 calc R
C24 C 0.4332(8) 0.6518(4) 0.1767(4) 0.0620(16) Uani 1 1 d .
H24A H 0.5163 0.7233 0.1818 0.074 Uiso 1 1 calc R
H24B H 0.3395 0.6840 0.1366 0.074 Uiso 1 1 calc R
C25 C 0.4212(7) 0.6332(4) 0.2715(3) 0.0531(13) Uani 1 1 d .
H25A H 0.3518 0.6963 0.2830 0.064 Uiso 1 1 calc R
H25B H 0.5209 0.6609 0.3185 0.064 Uiso 1 1 calc R
B1 B 0.8428(5) 0.7483(3) 0.1868(3) 0.0426(12) Uani 1 1 d D
F1 F 0.7274(3) 0.7968(3) 0.11485(16) 0.0542(7) Uani 1 1 d .
F2A F 0.8390(6) 0.7805(5) 0.2740(2) 0.074(2) Uani 0.717(7) 1 d PD
F3A F 0.8386(4) 0.6129(3) 0.1652(3) 0.0341(10) Uani 0.717(7) 1 d PD
F4A F 0.9899(4) 0.8026(5) 0.1829(3) 0.0654(17) Uani 0.717(7) 1 d PD
F2B F 0.7635(9) 0.7038(9) 0.2519(6) 0.044(3) Uani 0.283(7) 1 d PDU
F3B F 0.8992(14) 0.6430(8) 0.1600(9) 0.053(4) Uani 0.283(7) 1 d PD
F4B F 0.9242(9) 0.8634(6) 0.2231(6) 0.044(3) Uani 0.283(7) 1 d PD
C51 C 0.2069(11) 0.9490(9) 0.0989(8) 0.061(3) Uani 0.50 1 d PD
C52 C 0.0017(10) 1.0710(10) 0.0608(9) 0.061(3) Uani 0.50 1 d PD
O1 O 0.1524(12) 1.0647(14) 0.0632(8) 0.138(5) Uani 0.50 1 d PD
C53A C 0.040(15) 0.966(6) -0.005(4) 0.13(5) Uiso 0.25 1 d PD
C53B C -0.0450(19) 0.9304(15) 0.0044(14) 0.049(4) Uiso 0.25 1 d PD
C54A C 0.0766(16) 0.8450(16) 0.0568(13) 0.043(4) Uiso 0.25 1 d PD
C54B C 0.1014(18) 0.872(2) 0.0022(12) 0.063(5) Uiso 0.25 1 d PD

loop_
_atom_site_aniso_label
_atom_site_aniso_U_11
_atom_site_aniso_U_22
_atom_site_aniso_U_33
_atom_site_aniso_U_23
_atom_site_aniso_U_13
_atom_site_aniso_U_12
Rh1 0.02013(13) 0.01888(13) 0.01500(12) 0.00499(8) 0.00876(9) 0.00698(9)
P1 0.0162(3) 0.0169(4) 0.0159(3) 0.0036(3) 0.0063(3) 0.0046(3)
N1 0.0242(13) 0.0280(14) 0.0211(13) 0.0051(11) 0.0122(11) 0.0099(11)
C1 0.0223(15) 0.0175(14) 0.0218(15) 0.0016(11) 0.0077(12) 0.0040(12)
C2 0.0237(16) 0.0241(16) 0.0256(16) 0.0016(13) 0.0093(13) 0.0101(13)
C3 0.0306(17) 0.0274(17) 0.0266(17) 0.0006(13) 0.0151(14) 0.0114(14)
C4 0.0219(16) 0.0368(19) 0.039(2) 0.0084(16) 0.0161(15) 0.0056(14)
C5 0.045(2) 0.047(2) 0.0263(18) 0.0111(16) 0.0239(17) 0.0234(18)
C6 0.0198(14) 0.0210(14) 0.0187(14) 0.0011(11) 0.0087(12) 0.0045(11)
C7 0.0224(15) 0.0232(16) 0.0263(16) 0.0059(13) 0.0078(13) 0.0045(12)
C8 0.0231(16) 0.0217(16) 0.040(2) -0.0020(14) 0.0078(15) 0.0010(13)
C9 0.0240(16) 0.0288(17) 0.0288(17) -0.0049(14) 0.0007(14) 0.0074(13)
C10 0.0287(17) 0.0297(17) 0.0219(16) 0.0032(13) 0.0045(13) 0.0104(14)
C11 0.0239(15) 0.0215(15) 0.0214(15) 0.0038(12) 0.0076(13) 0.0047(12)
C12 0.0197(14) 0.0185(14) 0.0239(15) 0.0097(12) 0.0114(12) 0.0076(11)
C13 0.0308(17) 0.0233(16) 0.0263(16) 0.0079(13) 0.0165(14) 0.0088(13)
C14 0.048(2) 0.0290(18) 0.041(2) 0.0135(16) 0.0324(19) 0.0152(16)
C15 0.040(2) 0.0267(18) 0.068(3) 0.0182(18) 0.041(2) 0.0145(16)
C16 0.0224(17) 0.0249(17) 0.062(3) 0.0102(17) 0.0205(17) 0.0061(14)
C17 0.0211(15) 0.0257(16) 0.0328(18) 0.0063(13) 0.0105(14) 0.0056(13)
C18 0.051(2) 0.0252(17) 0.0222(16) 0.0068(13) 0.0218(16) 0.0174(16)
C19 0.0325(18) 0.0379(19) 0.0238(16) 0.0143(14) 0.0179(14) 0.0224(15)
C20 0.033(2) 0.074(3) 0.034(2) 0.028(2) 0.0158(17) 0.026(2)
C21 0.037(2) 0.092(4) 0.0278(19) 0.025(2) 0.0141(17) 0.034(2)
C22 0.0332(18) 0.0359(18) 0.0176(15) 0.0122(13) 0.0127(14) 0.0153(15)
C23 0.053(2) 0.0253(17) 0.0257(17) 0.0094(14) 0.0249(17) 0.0083(16)
C24 0.128(5) 0.024(2) 0.056(3) 0.0037(19) 0.064(3) 0.004(2)
C25 0.112(4) 0.0230(19) 0.040(2) 0.0040(17) 0.047(3) 0.012(2)
B1 0.063(3) 0.034(2) 0.022(2) -0.0036(17) -0.001(2) 0.015(2)
F1 0.082(2) 0.0524(15) 0.0258(12) 0.0047(11) 0.0044(12) 0.0383(14)
F2A 0.091(4) 0.109(5) 0.0163(17) -0.020(2) -0.007(2) 0.075(4)
F3A 0.033(2) 0.0286(17) 0.043(2) -0.0011(14) 0.0128(17) 0.0149(14)
F4A 0.049(2) 0.071(3) 0.059(3) 0.002(2) 0.001(2) -0.023(2)
F2B 0.046(5) 0.063(5) 0.015(4) -0.015(3) -0.004(3) 0.026(4)
F3B 0.060(9) 0.074(9) 0.045(6) 0.009(6) 0.036(7) 0.044(7)
F4B 0.038(5) 0.053(6) 0.028(5) -0.015(4) -0.008(4) 0.014(4)
C51 0.058(6) 0.048(6) 0.080(8) 0.016(5) 0.024(6) 0.003(5)
C52 0.035(5) 0.058(6) 0.094(9) 0.023(6) 0.019(6) 0.012(4)
O1 0.139(11) 0.216(15) 0.072(7) 0.063(9) 0.030(7) 0.077(11)

loop_
_atom_type_symbol
_atom_type_description
_atom_type_scat_dispersion_real
_atom_type_scat_dispersion_imag
_atom_type_scat_source
C C 0.0033 0.0016 'International Tables Vol C Tables 4.2.6.8 and 6.1.1.4'
H H 0.0000 0.0000 'International Tables Vol C Tables 4.2.6.8 and 6.1.1.4'
B B 0.0013 0.0007 'International Tables Vol C Tables 4.2.6.8 and 6.1.1.4'
N N 0.0061 0.0033 'International Tables Vol C Tables 4.2.6.8 and 6.1.1.4'
F F 0.0171 0.0103 'International Tables Vol C Tables 4.2.6.8 and 6.1.1.4'
P P 0.1023 0.0942 'International Tables Vol C Tables 4.2.6.8 and 6.1.1.4'
Rh Rh -1.1178 0.9187 'International Tables Vol C Tables 4.2.6.8 and 6.1.1.4'
O O 0.0106 0.0060 'International Tables Vol C Tables 4.2.6.8 and 6.1.1.4'

loop_
_geom_angle_atom_site_label_1
_geom_angle_atom_site_label_2
_geom_angle_atom_site_label_3
_geom_angle
_geom_angle_site_symmetry_1
_geom_angle_site_symmetry_3
C18 Rh1 C19 38.08(15) . .
C18 Rh1 C23 79.89(13) . .
C19 Rh1 C23 88.86(13) . .
C18 Rh1 C22 93.01(13) . .
C19 Rh1 C22 79.36(12) . .
C23 Rh1 C22 35.16(14) . .
C18 Rh1 N1 156.74(13) . .
C19 Rh1 N1 165.11(13) . .
C23 Rh1 N1 93.77(12) . .
C22 Rh1 N1 94.42(11) . .
C18 Rh1 P1 89.20(9) . .
C19 Rh1 P1 91.98(9) . .
C23 Rh1 P1 161.13(10) . .
C22 Rh1 P1 162.58(10) . .
N1 Rh1 P1 90.24(7) . .
C1 P1 C6 104.56(14) . .
C1 P1 C12 101.52(14) . .
C6 P1 C12 103.77(14) . .
C1 P1 Rh1 113.16(10) . .
C6 P1 Rh1 114.01(10) . .
C12 P1 Rh1 118.17(10) . .
C4 N1 C5 106.5(3) . .
C4 N1 C3 109.2(3) . .
C5 N1 C3 104.3(3) . .
C4 N1 Rh1 106.0(2) . .
C5 N1 Rh1 113.4(2) . .
C3 N1 Rh1 117.00(19) . .
C2 C1 P1 111.4(2) . .
C3 C2 C1 115.1(3) . .
N1 C3 C2 118.1(3) . .
C7 C6 C11 118.5(3) . .
C7 C6 P1 119.9(2) . .
C11 C6 P1 121.6(2) . .
C6 C7 C8 120.5(3) . .
C9 C8 C7 120.2(3) . .
C10 C9 C8 119.9(3) . .
C9 C10 C11 120.5(3) . .
C10 C11 C6 120.3(3) . .
C17 C12 C13 119.4(3) . .
C17 C12 P1 118.1(2) . .
C13 C12 P1 122.5(2) . .
C12 C13 C14 119.7(3) . .
C15 C14 C13 120.2(4) . .
C16 C15 C14 120.4(3) . .
C15 C16 C17 119.9(4) . .
C12 C17 C16 120.4(3) . .
C19 C18 C25 126.0(4) . .
C19 C18 Rh1 71.30(18) . .
C25 C18 Rh1 110.6(2) . .
C18 C19 C20 124.1(3) . .
C18 C19 Rh1 70.62(19) . .
C20 C19 Rh1 115.0(2) . .
C21 C20 C19 115.2(3) . .
C20 C21 C22 115.8(3) . .
C23 C22 C21 125.5(4) . .
C23 C22 Rh1 72.27(19) . .
C21 C22 Rh1 109.5(2) . .
C22 C23 C24 122.0(4) . .
C22 C23 Rh1 72.6(2) . .
C24 C23 Rh1 110.8(2) . .
C25 C24 C23 113.5(4) . .
C24 C25 C18 116.8(3) . .
F4B B1 F3B 122.6(5) . .
F4B B1 F2A 68.2(4) . .
F3B B1 F2A 126.5(6) . .
F4B B1 F3A 147.7(5) . .
F2A B1 F3A 114.7(4) . .
F4B B1 F1 99.8(4) . .
F3B B1 F1 114.9(6) . .
F2A B1 F1 113.5(3) . .
F3A B1 F1 107.1(3) . .
F4B B1 F2B 108.0(4) . .
F3B B1 F2B 107.9(4) . .
F3A B1 F2B 84.1(4) . .
F1 B1 F2B 101.3(4) . .
F2A B1 F4A 107.1(3) . .
F3A B1 F4A 103.0(3) . .
F1 B1 F4A 111.0(3) . .
O1 C51 C54A 102.3(12) . .
O1 C51 C54B 86.6(12) . .
O1 C51 C53A 51.7(19) . .
C54A C51 C53A 53(3) . .
C53B C52 C54B 77.6(12) 2_575 2_575
C53A C52 O1 98(8) 2_575 .
C53B C52 O1 54.0(10) 2_575 .
C54B C52 O1 126.7(13) 2_575 .
O1 C52 C53A 60(5) . .
C53B C52 C53B 69.8(15) 2_575 .
C54B C52 C53B 92.4(13) 2_575 .
O1 C52 C53B 90.5(11) . .
C53A C52 C54A 51(2) 2_575 2_575
O1 C52 C54A 100.7(9) . 2_575
C53A C52 C54A 81.9(17) . 2_575
C53B O1 C51 125.5(15) 2_575 .
C53B O1 C52 51.9(11) 2_575 .
C51 O1 C52 112.5(10) . .
C51 O1 C53A 82.1(19) . .
C52 O1 C53A 64(3) . .
C51 O1 C53A 110.2(17) . 2_575
C52 C53A C53A 104(10) 2_575 2_575
C52 C53A O1 152(9) 2_575 .
C53A C53A O1 84(10) 2_575 .
C52 C53A C54A 104(5) 2_575 .
C53A C53A C54A 120(7) 2_575 .
O1 C53A C54A 94(5) . .
C52 C53A C52 136(10) 2_575 .
O1 C53A C52 56(2) . .
C54A C53A C52 102.7(14) . .
C52 C53A O1 54(8) 2_575 2_575
C53A C53A O1 57(10) 2_575 2_575
O1 C53A O1 141(2) . 2_575
C54A C53A O1 104(6) . 2_575
C52 C53A O1 86(5) . 2_575
C52 C53A C51 139(5) 2_575 .
C53A C53A C51 117(9) 2_575 .
O1 C53A C51 46(3) . .
C54A C53A C51 51(2) . .
C52 C53A C51 85(4) . .
O1 C53A C51 150(4) 2_575 .
C52 C53B O1 74.1(13) 2_575 2_575
C52 C53B C52 110.2(15) 2_575 .
O1 C53B C52 110.3(14) 2_575 .
C52 C53B C54B 55.6(11) 2_575 .
O1 C53B C54B 125.0(15) 2_575 .
C52 C53B C54B 107.0(12) . .
C52 C53B C53B 66.7(15) 2_575 2_575
O1 C53B C53B 98(2) 2_575 2_575
C54B C53B C53B 82.6(16) . 2_575
C51 C54A C52 96.2(10) . 2_575
C52 C54B C53B 46.9(11) 2_575 .
C52 C54B C51 123.6(15) 2_575 .
C53B C54B C51 96.5(11) . .

loop_
_geom_bond_atom_site_label_1
_geom_bond_atom_site_label_2
_geom_bond_distance
_geom_bond_site_symmetry_2
Rh1 C18 2.133(3) .
Rh1 C19 2.142(3) .
Rh1 C23 2.258(3) .
Rh1 C22 2.261(3) .
Rh1 N1 2.262(3) .
Rh1 P1 2.2872(8) .
P1 C1 1.822(3) .
P1 C6 1.824(3) .
P1 C12 1.828(3) .
N1 C4 1.488(4) .
N1 C5 1.496(4) .
N1 C3 1.499(4) .
C1 C2 1.530(4) .
C2 C3 1.513(5) .
C6 C7 1.393(4) .
C6 C11 1.401(4) .
C7 C8 1.392(5) .
C8 C9 1.378(5) .
C9 C10 1.377(5) .
C10 C11 1.385(5) .
C12 C17 1.392(5) .
C12 C13 1.393(4) .
C13 C14 1.396(5) .
C14 C15 1.385(6) .
C15 C16 1.375(6) .
C16 C17 1.396(5) .
C18 C19 1.394(5) .
C18 C25 1.504(5) .
C19 C20 1.515(5) .
C20 C21 1.483(5) .
C21 C22 1.505(5) .
C22 C23 1.365(5) .
C23 C24 1.517(5) .
C24 C25 1.463(6) .
B1 F4B 1.310(5) .
B1 F3B 1.312(5) .
B1 F2A 1.332(4) .
B1 F3A 1.359(4) .
B1 F1 1.405(5) .
B1 F2B 1.451(5) .
B1 F4A 1.461(4) .
C51 O1 1.358(9) .
C51 C54A 1.486(10) .
C51 C54B 1.589(10) .
C52 C53A 0.85(8) 2_575
C52 C53B 1.16(2) 2_575
C52 O1 1.418(9) .
C52 C53A 1.544(11) .
C52 C53B 1.548(10) .
O1 C53B 1.19(2) 2_575
O1 C53A 1.48(11) .
O1 C53A 1.75(14) 2_575
C53A C52 0.85(8) 2_575
C53A C54A 1.541(11) .
C53A O1 1.75(14) 2_575
C53B C52 1.16(2) 2_575
C53B O1 1.19(2) 2_575
C53B C54B 1.553(11) .
C54B C52 1.31(2) 2_575

loop_
_geom_torsion_atom_site_label_1
_geom_torsion_atom_site_label_2
_geom_torsion_atom_site_label_3
_geom_torsion_atom_site_label_4
_geom_torsion
C18 Rh1 P1 C1 166.44(16)
C19 Rh1 P1 C1 128.45(15)
C23 Rh1 P1 C1 -139.3(3)
C22 Rh1 P1 C1 68.9(3)
N1 Rh1 P1 C1 -36.82(13)
C18 Rh1 P1 C6 -74.23(15)
C19 Rh1 P1 C6 -112.21(15)
C23 Rh1 P1 C6 -20.0(3)
C22 Rh1 P1 C6 -171.8(3)
N1 Rh1 P1 C6 82.51(13)
C18 Rh1 P1 C12 48.05(16)
C19 Rh1 P1 C12 10.07(16)
C23 Rh1 P1 C12 102.3(3)
C22 Rh1 P1 C12 -49.5(3)
N1 Rh1 P1 C12 -155.21(14)
C18 Rh1 N1 C4 6.9(4)
C19 Rh1 N1 C4 179.7(4)
C23 Rh1 N1 C4 79.9(2)
C22 Rh1 N1 C4 115.1(2)
P1 Rh1 N1 C4 -81.7(2)
C18 Rh1 N1 C5 -109.6(3)
C19 Rh1 N1 C5 63.2(5)
C23 Rh1 N1 C5 -36.6(3)
C22 Rh1 N1 C5 -1.3(3)
P1 Rh1 N1 C5 161.9(2)
C18 Rh1 N1 C3 128.9(3)
C19 Rh1 N1 C3 -58.3(5)
C23 Rh1 N1 C3 -158.1(2)
C22 Rh1 N1 C3 -122.8(2)
P1 Rh1 N1 C3 40.4(2)
C6 P1 C1 C2 -69.7(2)
C12 P1 C1 C2 -177.4(2)
Rh1 P1 C1 C2 54.9(2)
P1 C1 C2 C3 -68.3(3)
C4 N1 C3 C2 58.9(4)
C5 N1 C3 C2 172.4(3)
Rh1 N1 C3 C2 -61.4(3)
C1 C2 C3 N1 74.9(4)
C1 P1 C6 C7 139.0(3)
C12 P1 C6 C7 -115.0(3)
Rh1 P1 C6 C7 14.9(3)
C1 P1 C6 C11 -42.9(3)
C12 P1 C6 C11 63.2(3)
Rh1 P1 C6 C11 -167.0(2)
C11 C6 C7 C8 -0.5(5)
P1 C6 C7 C8 177.7(3)
C6 C7 C8 C9 -0.2(5)
C7 C8 C9 C10 0.6(5)
C8 C9 C10 C11 -0.5(5)
C9 C10 C11 C6 -0.2(5)
C7 C6 C11 C10 0.6(5)
P1 C6 C11 C10 -177.6(2)
C1 P1 C12 C17 -56.9(3)
C6 P1 C12 C17 -165.2(2)
Rh1 P1 C12 C17 67.5(3)
C1 P1 C12 C13 123.9(3)
C6 P1 C12 C13 15.6(3)
Rh1 P1 C12 C13 -111.8(2)
C17 C12 C13 C14 0.2(5)
P1 C12 C13 C14 179.4(2)
C12 C13 C14 C15 -1.3(5)
C13 C14 C15 C16 1.5(5)
C14 C15 C16 C17 -0.8(5)
C13 C12 C17 C16 0.6(5)
P1 C12 C17 C16 -178.7(3)
C15 C16 C17 C12 -0.3(5)
C23 Rh1 C18 C19 101.2(2)
C22 Rh1 C18 C19 68.5(2)
N1 Rh1 C18 C19 177.0(2)
P1 Rh1 C18 C19 -94.23(18)
C19 Rh1 C18 C25 -122.4(4)
C23 Rh1 C18 C25 -21.2(3)
C22 Rh1 C18 C25 -54.0(3)
N1 Rh1 C18 C25 54.6(5)
P1 Rh1 C18 C25 143.3(3)
C25 C18 C19 C20 -5.3(5)
Rh1 C18 C19 C20 -107.6(3)
C25 C18 C19 Rh1 102.2(4)
C23 Rh1 C19 C18 -75.0(2)
C22 Rh1 C19 C18 -109.1(2)
N1 Rh1 C19 C18 -175.4(4)
P1 Rh1 C19 C18 86.17(18)
C18 Rh1 C19 C20 119.4(4)
C23 Rh1 C19 C20 44.5(3)
C22 Rh1 C19 C20 10.4(3)
N1 Rh1 C19 C20 -56.0(6)
P1 Rh1 C19 C20 -154.4(3)
C18 C19 C20 C21 82.9(5)
Rh1 C19 C20 C21 0.2(5)
C19 C20 C21 C22 -17.6(7)
C20 C21 C22 C23 -56.6(6)
C20 C21 C22 Rh1 25.1(5)
C18 Rh1 C22 C23 67.7(2)
C19 Rh1 C22 C23 103.4(2)
N1 Rh1 C22 C23 -90.3(2)
P1 Rh1 C22 C23 164.6(2)
C18 Rh1 C22 C21 -54.5(3)
C19 Rh1 C22 C21 -18.8(3)
C23 Rh1 C22 C21 -122.2(4)
N1 Rh1 C22 C21 147.5(3)
P1 Rh1 C22 C21 42.4(5)
C21 C22 C23 C24 -2.3(5)
Rh1 C22 C23 C24 -104.0(3)
C21 C22 C23 Rh1 101.7(3)
C18 Rh1 C23 C22 -110.2(2)
C19 Rh1 C23 C22 -73.0(2)
N1 Rh1 C23 C22 92.3(2)
P1 Rh1 C23 C22 -165.8(2)
C18 Rh1 C23 C24 8.1(4)
C19 Rh1 C23 C24 45.4(4)
C22 Rh1 C23 C24 118.4(4)
N1 Rh1 C23 C24 -149.3(4)
P1 Rh1 C23 C24 -47.4(5)
C22 C23 C24 C25 89.0(6)
Rh1 C23 C24 C25 7.1(6)
C23 C24 C25 C18 -26.8(8)
C19 C18 C25 C24 -47.9(7)
Rh1 C18 C25 C24 33.5(6)
F4B B1 F2A F2B 171.0(7)
F3B B1 F2A F2B -73.8(8)
F3A B1 F2A F2B -44.1(6)
F1 B1 F2A F2B 79.4(7)
F4A B1 F2A F2B -157.7(6)
F3B B1 F2A F4B 115.3(7)
F3A B1 F2A F4B 144.9(5)
F1 B1 F2A F4B -91.5(5)
F2B B1 F2A F4B -171.0(7)
F4A B1 F2A F4B 31.4(5)
F4B B1 F3A F3B -34.1(18)
F2A B1 F3A F3B -121.9(15)
F1 B1 F3A F3B 111.2(15)
F2B B1 F3A F3B -148.8(15)
F4A B1 F3A F3B -6.0(16)
F3B B1 F4A F4B -163.6(8)
F2A B1 F4A F4B -39.5(6)
F3A B1 F4A F4B -160.7(6)
F1 B1 F4A F4B 85.0(5)
F2B B1 F4A F4B -63.4(8)
F4B B1 F4A F3B 163.6(8)
F2A B1 F4A F3B 124.2(7)
F3A B1 F4A F3B 2.9(7)
F1 B1 F4A F3B -111.4(7)
F2B B1 F4A F3B 100.3(8)
F4B F2A F2B B1 9.8(8)
F4B B1 F2B F2A -8.8(7)
F3B B1 F2B F2A 125.7(8)
F3A B1 F2B F2A 140.5(6)
F1 B1 F2B F2A -113.2(5)
F4A B1 F2B F2A 36.8(9)
B1 F3A F3B F4A 7.3(19)
F4B B1 F3B F3A 159.2(12)
F2A B1 F3B F3A 73.5(16)
F1 B1 F3B F3A -79.4(14)
F2B B1 F3B F3A 32.8(16)
F4A B1 F3B F3A 174.0(16)
F4B B1 F3B F4A -14.8(7)
F2A B1 F3B F4A -100.5(5)
F3A B1 F3B F4A -174.0(16)
F1 B1 F3B F4A 106.7(4)
F2B B1 F3B F4A -141.2(5)
F4B F4A F3B F3A 6(3)
B1 F4A F3B F3A -9(2)
F4B F4A F3B B1 14.4(7)
F3B F4A F4B B1 -12.6(6)
B1 F4A F4B F2A 37.2(4)
F3B F4A F4B F2A 24.6(8)
F3B B1 F4B F4A 18.9(9)
F2A B1 F4B F4A 139.1(5)
F3A B1 F4B F4A 37.1(10)
F1 B1 F4B F4A -109.3(4)
F2B B1 F4B F4A 145.3(5)
F3B B1 F4B F2A -120.3(8)
F3A B1 F4B F2A -102.1(8)
F1 B1 F4B F2A 111.5(3)
F2B B1 F4B F2A 6.1(5)
F4A B1 F4B F2A -139.1(5)
F2B F2A F4B F4A -55.2(11)
B1 F2A F4B F4A -43.6(5)
F2B F2A F4B B1 -11.7(9)
